data_7233711
loop_
_publ_author_name
'S. Uttiya'
'L. Miozzo'
'E. M. Fumagalli'
'S. Bergantin'
'R. Ruffo'
'M. Parravicini'
'A. Papagni'
'M. Moret'
'A. Sassella'

_publ_section_title
;
 Connecting molecule oxidation to single crystal structural and charge
 transport properties in rubrene derivatives
;
_journal_name_full 'Journal of Materials Chemistry C'
_journal_page_first 4147
_journal_page_last 4155
_journal_paper_doi 10.1039/C3TC32527J
_journal_volume 2
_journal_year 2014
_chemical_formula_sum 'C42 H26 N2 O4'
_chemical_formula_weight 622.68
_space_group_crystal_system monoclinic
_space_group_IT_number 14
_space_group_name_Hall '-P 2ybc'
_space_group_name_H-M_alt 'P 1 21/c 1'
_atom_sites_solution_hydrogens geom
_cell_angle_alpha 90
_cell_angle_beta 100.6160(10)
_cell_angle_gamma 90
_cell_formula_units_Z 2
_cell_length_a 15.0983(3)
_cell_length_b 7.1706(2)
_cell_length_c 14.2489(5)
_cell_measurement_reflns_used 5264
_cell_measurement_temperature 153(2)
_cell_measurement_theta_max 27.5
_cell_measurement_theta_min 1.4
_cell_volume 1516.24(7)
_computing_cell_refinement
;
CrystalClear-SM Expert 2.0 r4 (Rigaku, 2009)
;
_computing_data_collection
;
CrystalClear-SM Expert 2.0 r4 (Rigaku, 2009)
;
_computing_data_reduction
;
CrystalClear-SM Expert 2.0 r4 (Rigaku, 2009)
;
_computing_structure_refinement 'SHELXL-2013 (Sheldrick, 2013)'
_computing_structure_solution 'SHELXS-2013 (Sheldrick, 2013)'
_diffrn_ambient_temperature 153(2)
_diffrn_detector 'Curved image plate'
_diffrn_detector_area_resol_mean 10.0000
_diffrn_measured_fraction_theta_full 0.995
_diffrn_measured_fraction_theta_max 0.995
_diffrn_measurement_details
;
scan:
	Number of images: 50
	           Slice: 20.0000 - 170.0000
	     Image width: 3.0000
	        Exp time: 180.0000
	   Rotation axis: Omega
	           Omega: 0.0000
	             Chi: 30.0000
	             Phi: 0.0000
	             XTD: 127.4000
	          2theta: -0.0234
scan:
	Number of images: 25
	           Slice: 95.0000 - 170.0000
	     Image width: 3.0000
	        Exp time: 180.0000
	   Rotation axis: Omega
	           Omega: 0.0000
	             Chi: 45.0000
	             Phi: 0.0000
	             XTD: 127.4000
	          2theta: -0.0234
;
_diffrn_measurement_device 'Crystal Goniometer'
_diffrn_measurement_device_type 'Rigaku RAXIS II'
_diffrn_measurement_method 'profile data from \w-scans'
_diffrn_measurement_specimen_support Fiber
_diffrn_orient_matrix_type d*Trek
_diffrn_orient_matrix_UB_11 0.066123
_diffrn_orient_matrix_UB_12 -0.011485
_diffrn_orient_matrix_UB_13 0.024378
_diffrn_orient_matrix_UB_21 0.010597
_diffrn_orient_matrix_UB_22 0.134657
_diffrn_orient_matrix_UB_23 0.034698
_diffrn_orient_matrix_UB_31 -0.012988
_diffrn_orient_matrix_UB_32 -0.015539
_diffrn_orient_matrix_UB_33 0.064271
_diffrn_radiation_monochromator 'Graphite Monochromator'
_diffrn_radiation_source 'fine-focus sealed tube'
_diffrn_radiation_type MoK\a
_diffrn_radiation_wavelength 0.71075
_diffrn_reflns_av_R_equivalents 0.0759
_diffrn_reflns_av_unetI/netI 0.0784
_diffrn_reflns_Laue_measured_fraction_full 0.995
_diffrn_reflns_Laue_measured_fraction_max 0.995
_diffrn_reflns_limit_h_max 19
_diffrn_reflns_limit_h_min -19
_diffrn_reflns_limit_k_max 9
_diffrn_reflns_limit_k_min -8
_diffrn_reflns_limit_l_max 16
_diffrn_reflns_limit_l_min -18
_diffrn_reflns_number 14425
_diffrn_reflns_point_group_measured_fraction_full 0.995
_diffrn_reflns_point_group_measured_fraction_max 0.995
_diffrn_reflns_theta_full 25.242
_diffrn_reflns_theta_max 27.507
_diffrn_reflns_theta_min 2.909
_diffrn_source_current 35.0
_diffrn_source_power 1.8
_diffrn_source_voltage 50.0
_exptl_absorpt_coefficient_mu 0.088
_exptl_absorpt_correction_T_max 0.991
_exptl_absorpt_correction_T_min 0.984
_exptl_absorpt_correction_type numerical
_exptl_absorpt_process_details 'CrystalClear-SM Expert 2.0 r4 (Rigaku, 2009)'
_exptl_crystal_colour Red
_exptl_crystal_description Prism
_exptl_crystal_F_000 648
_exptl_crystal_size_max 0.25
_exptl_crystal_size_mid 0.20
_exptl_crystal_size_min 0.12
_refine_diff_density_max 0.408
_refine_diff_density_min -0.267
_refine_diff_density_rms 0.056
_refine_ls_extinction_coef 0.025(3)
_refine_ls_extinction_expression Fc^*^=kFc[1+0.001xFc^2^\l^3^/sin(2\q)]^-1/4^
_refine_ls_extinction_method SHELXL
_refine_ls_goodness_of_fit_ref 1.068
_refine_ls_hydrogen_treatment constr
_refine_ls_matrix_type full
_refine_ls_number_parameters 188
_refine_ls_number_reflns 3475
_refine_ls_number_restraints 180
_refine_ls_restrained_S_all 1.047
_refine_ls_R_factor_all 0.0853
_refine_ls_R_factor_gt 0.0673
_refine_ls_shift/su_max 0.000
_refine_ls_shift/su_mean 0.000
_refine_ls_structure_factor_coef Fsqd
_refine_ls_weighting_details 'w=1/[\s^2^(Fo^2^)+(0.0374P)^2^+1.1252P] where P=(Fo^2^+2Fc^2^)/3'
_refine_ls_weighting_scheme calc
_refine_ls_wR_factor_gt 0.1439
_refine_ls_wR_factor_ref 0.1543
_reflns_Friedel_coverage 0.000
_reflns_Friedel_fraction_full .
_reflns_Friedel_fraction_max .
_reflns_number_gt 2771
_reflns_number_total 3475
_reflns_threshold_expression 'I > 2\s(I)'
_cod_data_source_file 1000009.cif
_cod_data_source_block PCOD1000009
_cod_depositor_comments
;
The following automatic conversions were performed:

data item '_exptl_absorpt_correction_type' value 'Numerical' was
changed to 'numerical' in accordance with the built-in table derived
from the CIF Core dictionary named 'cif_core.dic' version 2.4.5 last
updated on 2014-11-21.

Automatic conversion script
Id: cif_fix_values 6909 2019-04-08 15:41:33Z antanas 
;
_cod_original_sg_symbol_H-M 'P 21/c'
_cod_original_formula_sum 'C42 H26 N2 O4 '
_cod_database_code 7233711
_shelx_space_group_comment
;
The symmetry employed for this shelxl refinement is uniquely defined
by the following loop, which should always be used as a source of
symmetry information in preference to the above space-group names.
They are only intended as comments.
;

loop_
_space_group_symop_operation_xyz
'x, y, z'
'-x, y+1/2, -z+1/2'
'-x, -y, -z'
'x, -y-1/2, z-1/2'

loop_
_atom_site_label
_atom_site_type_symbol
_atom_site_fract_x
_atom_site_fract_y
_atom_site_fract_z
_atom_site_U_iso_or_equiv
_atom_site_adp_type
_atom_site_occupancy
_atom_site_site_symmetry_order
_atom_site_calc_flag
_atom_site_refinement_flags_posn
_atom_site_refinement_flags_adp
_atom_site_refinement_flags_occupancy
_atom_site_disorder_assembly
_atom_site_disorder_group
C1 C 0.19529(5) 1.14297(13) 0.97104(6) 0.0262(4) Uani 1 1 d G U . . .
C2 C 0.25861(7) 1.24832(10) 1.03195(6) 0.0325(5) Uani 1 1 d G U . . .
H2 H 0.2404 1.3229 1.0801 0.039 Uiso 1 1 calc R U . . .
C3 C 0.34855(6) 1.24458(13) 1.02233(7) 0.0405(6) Uani 1 1 d G U . . .
H3 H 0.3918 1.3166 1.0640 0.049 Uiso 1 1 calc R U . . .
C4 C 0.37518(6) 1.13549(17) 0.95181(7) 0.0432(6) Uani 1 1 d G U . . .
H4 H 0.4366 1.1329 0.9452 0.052 Uiso 1 1 calc R U . . .
C5 C 0.31186(7) 1.03014(17) 0.89090(5) 0.0402(6) Uani 1 1 d G U . . .
H5 H 0.3301 0.9556 0.8427 0.048 Uiso 1 1 calc R U . . .
C6 C 0.22192(6) 1.03388(15) 0.90052(5) 0.0320(5) Uani 1 1 d G U . . .
H6 H 0.1786 0.9619 0.8589 0.038 Uiso 1 1 calc R U . . .
C7 C 0.19385(5) 0.87770(13) 1.11751(6) 0.0248(4) Uani 1 1 d G U . . .
C8 C 0.21080(6) 0.98589(15) 1.19981(5) 0.0299(5) Uani 1 1 d G U . . .
H8 H 0.1629 1.0508 1.2202 0.036 Uiso 1 1 calc R U . . .
C9 C 0.29784(7) 0.99904(16) 1.25222(5) 0.0329(5) Uani 1 1 d G U . . .
H9 H 0.3094 1.0730 1.3085 0.040 Uiso 1 1 calc R U . . .
C10 C 0.36794(6) 0.90400(16) 1.22232(6) 0.0314(5) Uani 1 1 d G U . . .
C11 C 0.35099(6) 0.79580(12) 1.14002(7) 0.0328(5) Uani 1 1 d G U . . .
H11 H 0.3989 0.7308 1.1196 0.039 Uiso 1 1 calc R U . . .
C12 C 0.26395(6) 0.78265(9) 1.08761(6) 0.0295(5) Uani 1 1 d G U . . .
H12 H 0.2524 0.7087 1.0314 0.035 Uiso 1 1 calc R U . . .
C13 C 0.09515(12) 1.1510(3) 0.97373(14) 0.0241(4) Uani 1 1 d . U . . .
C14 C 0.04961(12) 1.0027(3) 1.01090(14) 0.0234(4) Uani 1 1 d . U . . .
C15 C 0.09629(12) 0.8587(3) 1.06942(14) 0.0244(4) Uani 1 1 d . U . . .
C16 C 0.05024(13) 0.7055(3) 1.09680(13) 0.0242(4) Uani 1 1 d . U . . .
C17 C 0.09599(14) 0.5576(3) 1.15502(14) 0.0287(5) Uani 1 1 d . U . . .
H17 H 0.1598 0.5615 1.1730 0.034 Uiso 1 1 calc R U . . .
C18 C 0.05029(14) 0.4128(3) 1.18485(15) 0.0314(5) Uani 1 1 d . U . . .
H18 H 0.0824 0.3169 1.2226 0.038 Uiso 1 1 calc R U . . .
C19 C -0.04490(15) 0.4037(3) 1.16015(15) 0.0315(5) Uani 1 1 d . U . . .
H19 H -0.0762 0.3006 1.1804 0.038 Uiso 1 1 calc R U . . .
C20 C -0.09152(14) 0.5422(3) 1.10753(14) 0.0287(5) Uani 1 1 d . U . . .
H20 H -0.1554 0.5351 1.0925 0.034 Uiso 1 1 calc R U . . .
C21 C -0.04691(13) 0.6988(3) 1.07414(14) 0.0249(4) Uani 1 1 d . U . . .
N N 0.45827(12) 0.9208(3) 1.27714(15) 0.0402(5) Uani 1 1 d . U . . .
O O 0.46717(11) 0.9789(3) 1.35921(13) 0.0516(5) Uani 1 1 d . U . . .
O1 O 0.52149(11) 0.8755(4) 1.23951(15) 0.0633(7) Uani 1 1 d . U . . .

loop_
_atom_site_aniso_label
_atom_site_aniso_U_11
_atom_site_aniso_U_22
_atom_site_aniso_U_33
_atom_site_aniso_U_23
_atom_site_aniso_U_13
_atom_site_aniso_U_12
C1 0.0224(9) 0.0289(11) 0.0257(9) 0.0038(8) 0.0001(7) -0.0017(8)
C2 0.0296(10) 0.0330(12) 0.0327(11) 0.0006(9) 0.0003(9) -0.0045(9)
C3 0.0267(10) 0.0459(14) 0.0446(13) 0.0078(11) -0.0045(9) -0.0098(10)
C4 0.0239(10) 0.0575(16) 0.0484(14) 0.0144(12) 0.0075(9) -0.0007(10)
C5 0.0327(11) 0.0527(16) 0.0370(12) 0.0032(11) 0.0111(9) 0.0045(10)
C6 0.0274(10) 0.0380(12) 0.0298(10) -0.0001(9) 0.0031(8) -0.0014(9)
C7 0.0209(8) 0.0263(10) 0.0254(9) 0.0039(8) -0.0001(7) 0.0018(7)
C8 0.0242(9) 0.0346(12) 0.0296(10) 0.0011(9) 0.0020(8) 0.0037(8)
C9 0.0275(10) 0.0393(13) 0.0294(10) -0.0015(9) -0.0015(8) 0.0010(9)
C10 0.0212(9) 0.0374(12) 0.0324(11) 0.0056(9) -0.0030(8) 0.0012(8)
C11 0.0232(9) 0.0371(12) 0.0374(11) 0.0034(10) 0.0037(8) 0.0041(9)
C12 0.0261(10) 0.0307(11) 0.0307(10) -0.0008(9) 0.0028(8) 0.0025(8)
C13 0.0217(9) 0.0265(10) 0.0225(9) -0.0033(8) 0.0004(7) -0.0021(8)
C14 0.0209(9) 0.0249(10) 0.0231(9) -0.0010(8) 0.0006(7) -0.0004(7)
C15 0.0216(9) 0.0271(10) 0.0233(9) -0.0014(8) 0.0011(7) 0.0020(7)
C16 0.0262(9) 0.0245(10) 0.0212(9) -0.0005(8) 0.0023(7) 0.0012(8)
C17 0.0300(10) 0.0285(11) 0.0269(10) 0.0008(8) 0.0039(8) 0.0049(8)
C18 0.0377(11) 0.0259(11) 0.0302(11) 0.0040(9) 0.0053(9) 0.0057(9)
C19 0.0388(11) 0.0253(11) 0.0310(10) 0.0027(9) 0.0081(9) -0.0044(9)
C20 0.0290(10) 0.0297(11) 0.0265(10) -0.0011(9) 0.0025(8) -0.0041(8)
C21 0.0276(9) 0.0246(10) 0.0218(9) -0.0009(8) 0.0027(7) -0.0020(8)
N 0.0240(9) 0.0503(13) 0.0428(11) 0.0020(10) -0.0031(8) 0.0004(8)
O 0.0337(9) 0.0697(14) 0.0441(10) -0.0078(9) -0.0120(8) 0.0054(9)
O1 0.0226(8) 0.1053(19) 0.0603(12) -0.0112(12) 0.0031(8) 0.0043(9)

loop_
_atom_type_symbol
_atom_type_description
_atom_type_scat_dispersion_real
_atom_type_scat_dispersion_imag
_atom_type_scat_source
C C 0.0033 0.0016 'International Tables Vol C Tables 4.2.6.8 and 6.1.1.4'
H H 0.0000 0.0000 'International Tables Vol C Tables 4.2.6.8 and 6.1.1.4'
N N 0.0061 0.0033 'International Tables Vol C Tables 4.2.6.8 and 6.1.1.4'
O O 0.0106 0.0060 'International Tables Vol C Tables 4.2.6.8 and 6.1.1.4'

loop_
_geom_angle_atom_site_label_1
_geom_angle_atom_site_label_2
_geom_angle_atom_site_label_3
_geom_angle
_geom_angle_site_symmetry_1
_geom_angle_site_symmetry_3
C2 C1 C6 120.0 . .
C2 C1 C13 122.43(9) . .
C6 C1 C13 117.45(9) . .
C3 C2 C1 120.0 . .
C2 C3 C4 120.0 . .
C5 C4 C3 120.0 . .
C4 C5 C6 120.0 . .
C5 C6 C1 120.0 . .
C8 C7 C12 120.0 . .
C8 C7 C15 116.43(9) . .
C12 C7 C15 123.39(9) . .
C7 C8 C9 120.0 . .
C10 C9 C8 120.0 . .
C9 C10 C11 120.0 . .
C9 C10 N 119.28(11) . .
C11 C10 N 120.72(11) . .
C12 C11 C10 120.0 . .
C11 C12 C7 120.0 . .
C21 C13 C14 120.77(17) 3_577 .
C21 C13 C1 116.49(16) 3_577 .
C14 C13 C1 122.19(16) . .
C13 C14 C15 122.54(17) . .
C13 C14 C14 119.0(2) . 3_577
C15 C14 C14 118.5(2) . 3_577
C16 C15 C14 121.01(17) . .
C16 C15 C7 116.01(15) . .
C14 C15 C7 122.29(16) . .
C15 C16 C17 122.02(18) . .
C15 C16 C21 120.15(17) . .
C17 C16 C21 117.61(18) . .
C18 C17 C16 121.69(19) . .
C17 C18 C19 120.58(19) . .
C20 C19 C18 120.1(2) . .
C19 C20 C21 121.83(19) . .
C13 C21 C20 121.86(18) 3_577 .
C13 C21 C16 119.86(18) 3_577 .
C20 C21 C16 118.14(18) . .
O1 N O 123.51(19) . .
O1 N C10 118.43(18) . .
O N C10 118.06(18) . .

loop_
_geom_bond_atom_site_label_1
_geom_bond_atom_site_label_2
_geom_bond_distance
_geom_bond_site_symmetry_2
C1 C2 1.3900 .
C1 C6 1.3900 .
C1 C13 1.521(2) .
C2 C3 1.3900 .
C3 C4 1.3900 .
C4 C5 1.3900 .
C5 C6 1.3900 .
C7 C8 1.3900 .
C7 C12 1.3900 .
C7 C15 1.5120(19) .
C8 C9 1.3900 .
C9 C10 1.3900 .
C10 C11 1.3900 .
C10 N 1.4464(19) .
C11 C12 1.3900 .
C13 C21 1.404(3) 3_577
C13 C14 1.421(3) .
C14 C15 1.429(3) .
C14 C14 1.473(4) 3_577
C15 C16 1.394(3) .
C16 C17 1.442(3) .
C16 C21 1.443(3) .
C17 C18 1.357(3) .
C18 C19 1.417(3) .
C19 C20 1.360(3) .
C20 C21 1.435(3) .
C21 C13 1.404(3) 3_577
N O1 1.222(3) .
N O 1.225(3) .
